data_4506809
loop_
_publ_author_name
'Gangavaram, Swarupa'
'Raghavender, S.'
'Sanphui, Palash'
'Pal, Sharmistha'
'Manjunatha, Sulur G.'
'Nambiar, Sudhir'
'Nangia, Ashwini'

_publ_section_title
;
 Polymorphs and Cocrystals of Nalidixic Acid
;
_journal_issue 10
_journal_name_full 'Crystal Growth &amp; Design'
_journal_page_first 4963
_journal_paper_doi 10.1021/cg300895c
_journal_volume 12
_journal_year 2012
_chemical_formula_sum 'C18 H18 N2 O5'
_chemical_formula_weight 342.34
_chemical_name_systematic
; 
 ? 
;
_space_group_IT_number 2
_symmetry_cell_setting triclinic
_symmetry_space_group_name_Hall '-P 1'
_symmetry_space_group_name_H-M 'P -1'
_atom_sites_solution_hydrogens geom
_atom_sites_solution_primary direct
_atom_sites_solution_secondary difmap
_audit_creation_method SHELXL-97
_cell_angle_alpha 74.230(10)
_cell_angle_beta 84.306(15)
_cell_angle_gamma 74.627(11)
_cell_formula_units_Z 2
_cell_length_a 7.581(5)
_cell_length_b 8.673(6)
_cell_length_c 13.437(12)
_cell_measurement_reflns_used 5017
_cell_measurement_temperature 298(2)
_cell_measurement_theta_max 26.31
_cell_measurement_theta_min 2.52
_cell_volume 819.5(11)
_computing_cell_refinement 'Bruker SMART'
_computing_data_collection 'Bruker SMART'
_computing_data_reduction 'Bruker SAINT'
_computing_molecular_graphics 'Bruker SHELXTL'
_computing_publication_material 'Bruker SHELXTL'
_computing_structure_refinement 'SHELXL-97 (Sheldrick, 1997)'
_computing_structure_solution 'SHELXS-97 (Sheldrick, 1990)'
_diffrn_ambient_temperature 298(2)
_diffrn_measured_fraction_theta_full 0.947
_diffrn_measured_fraction_theta_max 0.947
_diffrn_measurement_device_type 'CCD area detector'
_diffrn_measurement_method 'phi and omega scans'
_diffrn_radiation_monochromator graphite
_diffrn_radiation_source 'fine-focus sealed tube'
_diffrn_radiation_type MoK\a
_diffrn_radiation_wavelength 0.71073
_diffrn_reflns_av_R_equivalents 0.0252
_diffrn_reflns_av_sigmaI/netI 0.0274
_diffrn_reflns_limit_h_max 9
_diffrn_reflns_limit_h_min -9
_diffrn_reflns_limit_k_max 10
_diffrn_reflns_limit_k_min -10
_diffrn_reflns_limit_l_max 16
_diffrn_reflns_limit_l_min -16
_diffrn_reflns_number 8496
_diffrn_reflns_theta_full 26.54
_diffrn_reflns_theta_max 26.54
_diffrn_reflns_theta_min 2.52
_exptl_absorpt_coefficient_mu 0.102
_exptl_absorpt_correction_T_max 1.0000
_exptl_absorpt_correction_T_min 0.969
_exptl_absorpt_correction_type multi-scan
_exptl_absorpt_process_details SADABS
_exptl_crystal_colour colorless
_exptl_crystal_density_diffrn 1.387
_exptl_crystal_density_method 'not measured'
_exptl_crystal_description plate
_exptl_crystal_F_000 360
_exptl_crystal_size_max 0.36
_exptl_crystal_size_mid 0.26
_exptl_crystal_size_min 0.12
_refine_diff_density_max 0.201
_refine_diff_density_min -0.331
_refine_diff_density_rms 0.079
_refine_ls_extinction_method none
_refine_ls_goodness_of_fit_ref 1.038
_refine_ls_hydrogen_treatment mixed
_refine_ls_matrix_type full
_refine_ls_number_parameters 240
_refine_ls_number_reflns 3237
_refine_ls_number_restraints 0
_refine_ls_restrained_S_all 1.038
_refine_ls_R_factor_all 0.0582
_refine_ls_R_factor_gt 0.0503
_refine_ls_shift/su_max 0.000
_refine_ls_shift/su_mean 0.000
_refine_ls_structure_factor_coef Fsqd
_refine_ls_weighting_details 'calc w=1/[\s^2^(Fo^2^)+(0.0695P)^2^+0.1516P] where P=(Fo^2^+2Fc^2^)/3'
_refine_ls_weighting_scheme calc
_refine_ls_wR_factor_gt 0.1237
_refine_ls_wR_factor_ref 0.1299
_reflns_number_gt 2752
_reflns_number_total 3237
_reflns_threshold_expression >2sigma(I)
_cod_data_source_file cg300895c_si_003.cif
_cod_data_source_block NA-CAT
_cod_depositor_comments
;
The following automatic conversions were performed:

'_symmetry_cell_setting' value 'Triclinic' changed to 'triclinic'
according to /home/saulius/struct/CIF-dictionaries/cif_core.dic
dictionary named 'cif_core.dic' version 2.4.2 from 2011-04-26.

Automatic conversion script
Id: cif_fix_values 1891 2012-01-12 08:04:46Z andrius 
;
_cod_original_sg_symbol_H-M P-1
_cod_database_code 4506809

loop_
_symmetry_equiv_pos_as_xyz
'x, y, z'
'-x, -y, -z'

loop_
_atom_site_label
_atom_site_type_symbol
_atom_site_fract_x
_atom_site_fract_y
_atom_site_fract_z
_atom_site_U_iso_or_equiv
_atom_site_adp_type
_atom_site_occupancy
_atom_site_symmetry_multiplicity
_atom_site_calc_flag
_atom_site_refinement_flags
O1 O 0.18793(15) 0.54273(14) 0.46732(8) 0.0500(3) Uani 1 1 d .
C4 C 0.4048(2) 0.34587(18) 0.58280(11) 0.0386(3) Uani 1 1 d .
O3 O 0.62296(17) 0.13312(15) 0.52422(9) 0.0581(3) Uani 1 1 d .
O2 O 0.42561(18) 0.31534(16) 0.41136(9) 0.0542(3) Uani 1 1 d .
C6 C 0.16884(19) 0.55726(18) 0.64226(11) 0.0386(3) Uani 1 1 d .
C10 C 0.24434(19) 0.49532(18) 0.74054(11) 0.0379(3) Uani 1 1 d .
N2 N 0.17222(17) 0.55019(16) 0.82369(10) 0.0440(3) Uani 1 1 d .
C5 C 0.24999(19) 0.48536(18) 0.55718(11) 0.0383(3) Uani 1 1 d .
N1 N 0.40500(17) 0.36784(15) 0.75646(9) 0.0405(3) Uani 1 1 d .
C3 C 0.4766(2) 0.29737(18) 0.67931(12) 0.0402(3) Uani 1 1 d .
H3 H 0.5810 0.2105 0.6921 0.048 Uiso 1 1 calc R
C12 C 0.4940(2) 0.2550(2) 0.50478(12) 0.0434(4) Uani 1 1 d .
C8 C -0.0608(2) 0.7481(2) 0.71407(14) 0.0517(4) Uani 1 1 d .
H8 H -0.1641 0.8363 0.7072 0.062 Uiso 1 1 calc R
C9 C 0.0204(2) 0.6743(2) 0.80997(13) 0.0474(4) Uani 1 1 d .
C2 C 0.4996(2) 0.3159(2) 0.85594(13) 0.0507(4) Uani 1 1 d .
H2A H 0.5837 0.2081 0.8619 0.061 Uiso 1 1 calc R
H2B H 0.4099 0.3058 0.9126 0.061 Uiso 1 1 calc R
C7 C 0.0126(2) 0.6898(2) 0.63034(13) 0.0472(4) Uani 1 1 d .
H7 H -0.0405 0.7375 0.5661 0.057 Uiso 1 1 calc R
C1 C 0.6039(3) 0.4372(2) 0.86473(15) 0.0635(5) Uani 1 1 d .
H1A H 0.6948 0.4455 0.8098 0.095 Uiso 1 1 calc R
H1B H 0.6624 0.3996 0.9302 0.095 Uiso 1 1 calc R
H1C H 0.5208 0.5437 0.8598 0.095 Uiso 1 1 calc R
C11 C -0.0590(3) 0.7310(3) 0.90472(15) 0.0664(5) Uani 1 1 d .
H11A H -0.1216 0.6528 0.9476 0.100 Uiso 1 1 calc R
H11B H -0.1438 0.8374 0.8845 0.100 Uiso 1 1 calc R
H11C H 0.0376 0.7391 0.9426 0.100 Uiso 1 1 calc R
O5 O 0.17109(17) 0.05924(16) 0.59763(9) 0.0523(3) Uani 1 1 d .
C14 C 0.2084(2) 0.03185(18) 0.69885(11) 0.0416(4) Uani 1 1 d .
O4 O -0.08061(19) 0.2266(2) 0.71378(11) 0.0723(5) Uani 1 1 d .
C18 C 0.1071(3) 0.1069(2) 0.85855(13) 0.0548(4) Uani 1 1 d .
H18 H 0.0210 0.1686 0.8962 0.066 Uiso 1 1 calc R
C13 C 0.0781(2) 0.1228(2) 0.75617(12) 0.0461(4) Uani 1 1 d .
C15 C 0.3649(2) -0.0747(2) 0.74643(13) 0.0509(4) Uani 1 1 d .
H15 H 0.4525 -0.1357 0.7090 0.061 Uiso 1 1 calc R
C17 C 0.2638(3) -0.0004(2) 0.90580(13) 0.0578(5) Uani 1 1 d .
H17 H 0.2825 -0.0112 0.9750 0.069 Uiso 1 1 calc R
C16 C 0.3912(3) -0.0905(2) 0.84991(14) 0.0575(5) Uani 1 1 d .
H16 H 0.4961 -0.1629 0.8816 0.069 Uiso 1 1 calc R
H4 H -0.071(3) 0.246(3) 0.6548(19) 0.079(8) Uiso 1 1 d .
H2 H 0.321(3) 0.402(3) 0.4169(18) 0.088(7) Uiso 1 1 d .
H5 H 0.242(3) -0.012(3) 0.5740(17) 0.066(6) Uiso 1 1 d .

loop_
_atom_site_aniso_label
_atom_site_aniso_U_11
_atom_site_aniso_U_22
_atom_site_aniso_U_33
_atom_site_aniso_U_23
_atom_site_aniso_U_13
_atom_site_aniso_U_12
O1 0.0514(7) 0.0592(7) 0.0364(6) -0.0125(5) -0.0059(5) -0.0068(5)
C4 0.0403(8) 0.0398(8) 0.0378(8) -0.0126(6) 0.0039(6) -0.0125(6)
O3 0.0608(7) 0.0555(7) 0.0560(8) -0.0265(6) 0.0029(6) -0.0001(6)
O2 0.0613(7) 0.0626(7) 0.0406(7) -0.0228(6) 0.0017(5) -0.0099(6)
C6 0.0368(7) 0.0414(8) 0.0388(8) -0.0115(6) 0.0006(6) -0.0110(6)
C10 0.0387(7) 0.0394(8) 0.0366(8) -0.0113(6) 0.0020(6) -0.0108(6)
N2 0.0454(7) 0.0485(7) 0.0400(7) -0.0165(6) 0.0033(6) -0.0115(6)
C5 0.0386(7) 0.0432(8) 0.0353(8) -0.0098(6) -0.0002(6) -0.0142(6)
N1 0.0442(7) 0.0399(7) 0.0346(7) -0.0099(5) -0.0035(5) -0.0046(5)
C3 0.0406(8) 0.0372(8) 0.0411(8) -0.0115(6) 0.0019(6) -0.0064(6)
C12 0.0454(8) 0.0456(9) 0.0428(9) -0.0169(7) 0.0055(7) -0.0142(7)
C8 0.0396(8) 0.0538(10) 0.0612(11) -0.0240(8) -0.0011(7) -0.0012(7)
C9 0.0447(8) 0.0527(9) 0.0498(10) -0.0233(8) 0.0074(7) -0.0135(7)
C2 0.0570(10) 0.0514(9) 0.0367(8) -0.0097(7) -0.0091(7) -0.0002(8)
C7 0.0410(8) 0.0522(9) 0.0461(9) -0.0138(7) -0.0046(7) -0.0052(7)
C1 0.0638(11) 0.0686(12) 0.0604(12) -0.0252(9) -0.0194(9) -0.0052(9)
C11 0.0631(11) 0.0792(13) 0.0609(12) -0.0379(10) 0.0111(9) -0.0084(10)
O5 0.0575(7) 0.0557(7) 0.0374(6) -0.0170(5) -0.0029(5) 0.0026(6)
C14 0.0475(8) 0.0399(8) 0.0367(8) -0.0104(6) -0.0001(6) -0.0097(7)
O4 0.0573(8) 0.0960(11) 0.0405(8) -0.0171(7) -0.0030(6) 0.0204(7)
C18 0.0633(11) 0.0575(10) 0.0378(9) -0.0151(8) 0.0024(8) -0.0034(8)
C13 0.0456(8) 0.0490(9) 0.0374(9) -0.0095(7) 0.0006(7) -0.0033(7)
C15 0.0514(9) 0.0462(9) 0.0510(10) -0.0162(7) -0.0015(7) -0.0016(7)
C17 0.0739(12) 0.0582(10) 0.0387(9) -0.0115(8) -0.0105(8) -0.0098(9)
C16 0.0585(10) 0.0536(10) 0.0535(11) -0.0104(8) -0.0175(8) 0.0000(8)

loop_
_atom_type_symbol
_atom_type_description
_atom_type_scat_dispersion_real
_atom_type_scat_dispersion_imag
_atom_type_scat_source
C C 0.0033 0.0016 'International Tables Vol C Tables 4.2.6.8 and 6.1.1.4'
H H 0.0000 0.0000 'International Tables Vol C Tables 4.2.6.8 and 6.1.1.4'
N N 0.0061 0.0033 'International Tables Vol C Tables 4.2.6.8 and 6.1.1.4'
O O 0.0106 0.0060 'International Tables Vol C Tables 4.2.6.8 and 6.1.1.4'

loop_
_geom_angle_atom_site_label_1
_geom_angle_atom_site_label_2
_geom_angle_atom_site_label_3
_geom_angle
C3 C4 C5 120.30(13)
C3 C4 C12 118.72(14)
C5 C4 C12 120.96(14)
C12 O2 H2 106.1(14)
C10 C6 C7 117.03(14)
C10 C6 C5 120.88(14)
C7 C6 C5 122.09(14)
N2 C10 N1 115.98(13)
N2 C10 C6 124.18(15)
N1 C10 C6 119.85(13)
C9 N2 C10 117.10(14)
O1 C5 C4 122.69(14)
O1 C5 C6 121.89(14)
C4 C5 C6 115.42(14)
C3 N1 C10 119.34(13)
C3 N1 C2 120.18(13)
C10 N1 C2 120.42(12)
N1 C3 C4 123.87(14)
N1 C3 H3 118.1
C4 C3 H3 118.1
O3 C12 O2 121.53(14)
O3 C12 C4 122.98(15)
O2 C12 C4 115.50(15)
C7 C8 C9 119.47(16)
C7 C8 H8 120.3
C9 C8 H8 120.3
N2 C9 C8 122.82(14)
N2 C9 C11 115.91(16)
C8 C9 C11 121.27(16)
N1 C2 C1 112.00(14)
N1 C2 H2A 109.2
C1 C2 H2A 109.2
N1 C2 H2B 109.2
C1 C2 H2B 109.2
H2A C2 H2B 107.9
C8 C7 C6 119.33(16)
C8 C7 H7 120.3
C6 C7 H7 120.3
C2 C1 H1A 109.5
C2 C1 H1B 109.5
H1A C1 H1B 109.5
C2 C1 H1C 109.5
H1A C1 H1C 109.5
H1B C1 H1C 109.5
C9 C11 H11A 109.5
C9 C11 H11B 109.5
H11A C11 H11B 109.5
C9 C11 H11C 109.5
H11A C11 H11C 109.5
H11B C11 H11C 109.5
C14 O5 H5 108.6(15)
O5 C14 C15 124.80(14)
O5 C14 C13 115.94(14)
C15 C14 C13 119.24(15)
C13 O4 H4 109.6(18)
C13 C18 C17 120.48(16)
C13 C18 H18 119.8
C17 C18 H18 119.8
O4 C13 C18 118.35(15)
O4 C13 C14 121.65(15)
C18 C13 C14 119.99(15)
C14 C15 C16 120.06(16)
C14 C15 H15 120.0
C16 C15 H15 120.0
C16 C17 C18 119.63(17)
C16 C17 H17 120.2
C18 C17 H17 120.2
C17 C16 C15 120.60(17)
C17 C16 H16 119.7
C15 C16 H16 119.7

loop_
_geom_bond_atom_site_label_1
_geom_bond_atom_site_label_2
_geom_bond_distance
O1 C5 1.261(2)
C4 C3 1.370(2)
C4 C5 1.436(2)
C4 C12 1.484(2)
O3 C12 1.222(2)
O2 C12 1.322(2)
O2 H2 0.95(3)
C6 C10 1.401(2)
C6 C7 1.402(2)
C6 C5 1.456(2)
C10 N2 1.343(2)
C10 N1 1.400(2)
N2 C9 1.340(2)
N1 C3 1.341(2)
N1 C2 1.482(2)
C3 H3 0.9300
C8 C7 1.367(2)
C8 C9 1.396(3)
C8 H8 0.9300
C9 C11 1.502(2)
C2 C1 1.508(3)
C2 H2A 0.9700
C2 H2B 0.9700
C7 H7 0.9300
C1 H1A 0.9600
C1 H1B 0.9600
C1 H1C 0.9600
C11 H11A 0.9600
C11 H11B 0.9600
C11 H11C 0.9600
O5 C14 1.361(2)
O5 H5 0.82(2)
C14 C15 1.385(2)
C14 C13 1.399(2)
O4 C13 1.366(2)
O4 H4 0.76(2)
C18 C13 1.379(3)
C18 C17 1.386(3)
C18 H18 0.9300
C15 C16 1.389(3)
C15 H15 0.9300
C17 C16 1.372(3)
C17 H17 0.9300
C16 H16 0.9300

loop_
_cod_related_entry_id
_cod_related_entry_database
_cod_related_entry_code
1 ChemSpider 30652479
